data_7036998
loop_
_publ_author_name
'Feng, Zhijun'
'Wei, Yun'
'Zhou, Shuangliu'
'Zhang, Guangchao'
'Zhu, Xiancui'
'Guo, Liping'
'Wang, Shaowu'
'Mu, Xiaolong'

_publ_section_title
;
 Reactivity of functionalized indoles with rare-earth metal amides.
 Synthesis, characterization and catalytic activity of rare-earth metal
 complexes incorporating indolyl ligands.
;
_journal_issue 47
_journal_name_full 'Dalton transactions (Cambridge, England : 2003)'
_journal_page_first 20502
_journal_page_last 20513
_journal_paper_doi 10.1039/c5dt03214h
_journal_volume 44
_journal_year 2015
_chemical_formula_sum 'C36 H40 Eu N5 Si2'
_chemical_formula_weight 750.87
_chemical_name_systematic
; 
 ? 
;
_space_group_IT_number 2
_symmetry_cell_setting triclinic
_symmetry_space_group_name_Hall '-P 1'
_symmetry_space_group_name_H-M 'P -1'
_atom_sites_solution_hydrogens geom
_atom_sites_solution_primary direct
_atom_sites_solution_secondary difmap
_audit_creation_method SHELXL-97
_audit_update_record
;
2015-03-30 deposited with the CCDC.
2015-10-28 downloaded from the CCDC.
;
_cell_angle_alpha 91.9700(10)
_cell_angle_beta 98.0050(10)
_cell_angle_gamma 116.3170(10)
_cell_formula_units_Z 2
_cell_length_a 12.5496(8)
_cell_length_b 12.7106(8)
_cell_length_c 13.0429(8)
_cell_measurement_reflns_used 5937
_cell_measurement_temperature 293(2)
_cell_measurement_theta_max 24.48
_cell_measurement_theta_min 2.27
_cell_volume 1835.8(2)
_computing_cell_refinement 'Bruker SMART'
_computing_data_collection 'Bruker SMART'
_computing_data_reduction 'Bruker SAINT'
_computing_molecular_graphics 'Bruker SHELXTL'
_computing_publication_material 'Bruker SHELXTL'
_computing_structure_refinement 'SHELXL-97 (Sheldrick, 1997)'
_computing_structure_solution 'SHELXS-97 (Sheldrick, 1990)'
_diffrn_ambient_temperature 293(2)
_diffrn_measured_fraction_theta_full 0.974
_diffrn_measured_fraction_theta_max 0.974
_diffrn_measurement_device_type 'CCD area detector'
_diffrn_measurement_method 'phi and omega scans'
_diffrn_radiation_monochromator graphite
_diffrn_radiation_source 'fine-focus sealed tube'
_diffrn_radiation_type MoK\a
_diffrn_radiation_wavelength 0.71073
_diffrn_reflns_av_R_equivalents 0.0295
_diffrn_reflns_av_sigmaI/netI 0.0541
_diffrn_reflns_limit_h_max 16
_diffrn_reflns_limit_h_min -15
_diffrn_reflns_limit_k_max 14
_diffrn_reflns_limit_k_min -16
_diffrn_reflns_limit_l_max 16
_diffrn_reflns_limit_l_min -15
_diffrn_reflns_number 16050
_diffrn_reflns_theta_full 27.60
_diffrn_reflns_theta_max 27.60
_diffrn_reflns_theta_min 1.80
_exptl_absorpt_coefficient_mu 1.804
_exptl_absorpt_correction_T_max 0.7032
_exptl_absorpt_correction_T_min 0.6228
_exptl_absorpt_correction_type multi-scan
_exptl_crystal_colour red
_exptl_crystal_density_diffrn 1.358
_exptl_crystal_density_method 'not measured'
_exptl_crystal_description block
_exptl_crystal_F_000 764
_exptl_crystal_size_max 0.29
_exptl_crystal_size_mid 0.27
_exptl_crystal_size_min 0.21
_refine_diff_density_max 0.552
_refine_diff_density_min -0.651
_refine_diff_density_rms 0.073
_refine_ls_extinction_method none
_refine_ls_goodness_of_fit_ref 1.009
_refine_ls_hydrogen_treatment mixed
_refine_ls_matrix_type full
_refine_ls_number_parameters 434
_refine_ls_number_reflns 8309
_refine_ls_number_restraints 39
_refine_ls_restrained_S_all 1.010
_refine_ls_R_factor_all 0.0659
_refine_ls_R_factor_gt 0.0375
_refine_ls_shift/su_max 0.013
_refine_ls_shift/su_mean 0.000
_refine_ls_structure_factor_coef Fsqd
_refine_ls_weighting_details 'calc w=1/[\s^2^(Fo^2^)+(0.0325P)^2^+0.5837P] where P=(Fo^2^+2Fc^2^)/3'
_refine_ls_weighting_scheme calc
_refine_ls_wR_factor_gt 0.0717
_refine_ls_wR_factor_ref 0.0840
_reflns_number_gt 6043
_reflns_number_total 8309
_reflns_threshold_expression >2sigma(I)
_cod_data_source_file c5dt03214h2.cif
_cod_data_source_block 110908a_0m
_cod_depositor_comments
;
The following automatic conversions were performed:

'_symmetry_cell_setting' value 'Triclinic' changed to 'triclinic'
according to
/usr/data/users/saulius/crontab/automatic-downloads/rss-feeds/RSC/lib/dictionaries/cif_core.dic
dictionary named 'cif_core.dic' version 2.4.2 from 2011-04-26.

Automatic conversion script
Id: cif_fix_values 3271 2015-04-21 07:52:19Z andrius 

 Adding full bibliography for 7036992--7037001.cif.
;
_cod_original_sg_symbol_H-M P-1
_cod_database_code 7036998

loop_
_symmetry_equiv_pos_as_xyz
'x, y, z'
'-x, -y, -z'

loop_
_atom_site_label
_atom_site_type_symbol
_atom_site_fract_x
_atom_site_fract_y
_atom_site_fract_z
_atom_site_U_iso_or_equiv
_atom_site_adp_type
_atom_site_occupancy
_atom_site_symmetry_multiplicity
_atom_site_calc_flag
_atom_site_refinement_flags
_atom_site_disorder_assembly
_atom_site_disorder_group
C1 C 1.0354(4) 0.0520(4) 0.3337(3) 0.0572(10) Uani 1 1 d . . .
C2 C 1.1569(4) 0.0967(4) 0.3673(3) 0.0667(12) Uani 1 1 d . . .
H2 H 1.1952 0.0675 0.4162 0.080 Uiso 1 1 calc R . .
C3 C 1.2127(4) 0.1953(4) 0.3134(3) 0.0598(10) Uani 1 1 d . . .
C4 C 1.3325(5) 0.2770(5) 0.3101(4) 0.0877(15) Uani 1 1 d . . .
H4 H 1.3966 0.2733 0.3524 0.105 Uiso 1 1 calc R . .
C5 C 1.3527(5) 0.3621(5) 0.2433(5) 0.0956(17) Uani 1 1 d . . .
H5 H 1.4318 0.4164 0.2410 0.115 Uiso 1 1 calc R . .
C6 C 1.2598(5) 0.3701(4) 0.1794(4) 0.0837(14) Uani 1 1 d . . .
H6 H 1.2775 0.4292 0.1352 0.100 Uiso 1 1 calc R . .
C7 C 1.1422(4) 0.2923(4) 0.1801(3) 0.0672(11) Uani 1 1 d . . .
H7 H 1.0798 0.2980 0.1370 0.081 Uiso 1 1 calc R . .
C8 C 1.1178(4) 0.2038(4) 0.2473(3) 0.0556(10) Uani 1 1 d . . .
C9 C 0.9412(4) -0.0473(4) 0.3648(3) 0.0612(11) Uani 1 1 d . . .
H9 H 0.9603 -0.0933 0.4107 0.073 Uiso 1 1 calc R . .
C10 C 0.7335(5) -0.1761(4) 0.3614(3) 0.0649(12) Uani 1 1 d . . .
C11 C 0.6280(5) -0.1698(4) 0.3698(4) 0.0833(14) Uani 1 1 d . . .
H11 H 0.6226 -0.1004 0.3583 0.100 Uiso 1 1 calc R . .
C12 C 0.5302(5) -0.2655(5) 0.3952(4) 0.1050(19) Uani 1 1 d . . .
H12 H 0.4598 -0.2602 0.4014 0.126 Uiso 1 1 calc R . .
C13 C 0.5375(7) -0.3673(6) 0.4111(5) 0.117(2) Uani 1 1 d . . .
H13 H 0.4718 -0.4318 0.4281 0.141 Uiso 1 1 calc R . .
C14 C 0.6406(7) -0.3754(5) 0.4022(5) 0.111(2) Uani 1 1 d . . .
H14 H 0.6440 -0.4458 0.4132 0.133 Uiso 1 1 calc R . .
C15 C 0.7415(5) -0.2802(4) 0.3770(4) 0.0848(15) Uani 1 1 d . . .
H15 H 0.8115 -0.2864 0.3708 0.102 Uiso 1 1 calc R . .
C16 C 0.8093(4) 0.0308(3) -0.0457(3) 0.0537(9) Uani 1 1 d . . .
C17 C 0.8157(4) 0.0691(4) -0.1421(3) 0.0743(13) Uani 1 1 d . . .
H17 H 0.8149 0.0278 -0.2027 0.089 Uiso 1 1 calc R . .
C18 C 0.8238(4) 0.1835(4) -0.1321(3) 0.0633(11) Uani 1 1 d . . .
C19 C 0.8233(4) 0.2077(3) -0.0263(3) 0.0545(10) Uani 1 1 d . . .
C20 C 0.8311(5) 0.3146(4) 0.0091(4) 0.0804(14) Uani 1 1 d . . .
H20 H 0.8306 0.3315 0.0789 0.097 Uiso 1 1 calc R . .
C21 C 0.8395(6) 0.3948(5) -0.0589(4) 0.1010(18) Uani 1 1 d . . .
H21 H 0.8467 0.4677 -0.0346 0.121 Uiso 1 1 calc R . .
C22 C 0.8377(6) 0.3712(5) -0.1644(4) 0.1018(19) Uani 1 1 d . . .
H22 H 0.8421 0.4274 -0.2095 0.122 Uiso 1 1 calc R . .
C23 C 0.8295(5) 0.2676(5) -0.2010(4) 0.0932(17) Uani 1 1 d . . .
H23 H 0.8277 0.2515 -0.2715 0.112 Uiso 1 1 calc R . .
C24 C 0.7911(4) -0.0833(3) -0.0197(3) 0.0560(10) Uani 1 1 d . . .
H24 H 0.7953 -0.1353 -0.0691 0.067 Uiso 1 1 calc R . .
C25 C 0.7530(4) -0.2316(3) 0.0910(3) 0.0606(11) Uani 1 1 d . . .
C26 C 0.8517(5) -0.2526(4) 0.1116(4) 0.0832(14) Uani 1 1 d . . .
H26 H 0.9289 -0.1922 0.1125 0.100 Uiso 1 1 calc R . .
C27 C 0.8355(7) -0.3641(6) 0.1311(5) 0.113(2) Uani 1 1 d . . .
H27 H 0.9024 -0.3781 0.1461 0.136 Uiso 1 1 calc R . .
C28 C 0.7259(8) -0.4520(5) 0.1290(5) 0.111(2) Uani 1 1 d . . .
H28 H 0.7170 -0.5272 0.1396 0.133 Uiso 1 1 calc R . .
C29 C 0.6269(6) -0.4333(5) 0.1116(4) 0.104(2) Uani 1 1 d . . .
H29 H 0.5509 -0.4949 0.1127 0.124 Uiso 1 1 calc R . .
C30 C 0.6395(5) -0.3201(4) 0.0917(4) 0.0853(15) Uani 1 1 d . . .
H30 H 0.5723 -0.3061 0.0794 0.102 Uiso 1 1 calc R . .
C31 C 0.5329(4) -0.0386(4) 0.1422(3) 0.0776(13) Uani 1 1 d . . .
H31A H 0.5790 -0.0160 0.0869 0.116 Uiso 1 1 calc R . .
H31B H 0.4484 -0.0730 0.1137 0.116 Uiso 1 1 calc R . .
H31C H 0.5500 -0.0953 0.1786 0.116 Uiso 1 1 calc R . .
C32 C 0.4776(5) 0.0443(5) 0.3381(4) 0.0927(16) Uani 1 1 d . . .
H32A H 0.5016 -0.0047 0.3800 0.139 Uiso 1 1 calc R . .
H32B H 0.3947 -0.0002 0.3056 0.139 Uiso 1 1 calc R . .
H32C H 0.4867 0.1114 0.3814 0.139 Uiso 1 1 calc R . .
C33 C 0.5326(4) 0.1980(5) 0.1588(4) 0.0919(16) Uani 1 1 d . . .
H33A H 0.5518 0.2680 0.2033 0.138 Uiso 1 1 calc R . .
H33B H 0.4476 0.1592 0.1318 0.138 Uiso 1 1 calc R . .
H33C H 0.5768 0.2190 0.1022 0.138 Uiso 1 1 calc R . .
C34 C 0.9230(17) 0.3961(17) 0.3275(18) 0.119(7) Uani 0.53(2) 1 d PDU A 1
H34A H 0.9662 0.3704 0.2859 0.179 Uiso 0.53(2) 1 calc PR A 1
H34B H 0.9786 0.4518 0.3845 0.179 Uiso 0.53(2) 1 calc PR A 1
H34C H 0.8829 0.4328 0.2855 0.179 Uiso 0.53(2) 1 calc PR A 1
C35 C 0.901(2) 0.2254(19) 0.4805(12) 0.117(7) Uani 0.53(2) 1 d PDU A 1
H35A H 0.8488 0.1548 0.5075 0.175 Uiso 0.53(2) 1 calc PR A 1
H35B H 0.9412 0.2884 0.5361 0.175 Uiso 0.53(2) 1 calc PR A 1
H35C H 0.9595 0.2119 0.4499 0.175 Uiso 0.53(2) 1 calc PR A 1
C36 C 0.7286(19) 0.326(2) 0.4543(19) 0.150(8) Uani 0.53(2) 1 d PDU A 1
H36A H 0.6771 0.3472 0.4069 0.226 Uiso 0.53(2) 1 calc PR A 1
H36B H 0.7865 0.3952 0.4994 0.226 Uiso 0.53(2) 1 calc PR A 1
H36C H 0.6808 0.2677 0.4952 0.226 Uiso 0.53(2) 1 calc PR A 1
C34' C 0.9595(14) 0.3634(19) 0.350(2) 0.118(7) Uani 0.47(2) 1 d PDU A 2
H34D H 1.0078 0.3220 0.3550 0.176 Uiso 0.47(2) 1 calc PR A 2
H34E H 0.9977 0.4327 0.3999 0.176 Uiso 0.47(2) 1 calc PR A 2
H34F H 0.9514 0.3861 0.2815 0.176 Uiso 0.47(2) 1 calc PR A 2
C35' C 0.820(3) 0.1994(19) 0.5013(12) 0.142(9) Uani 0.47(2) 1 d PDU A 2
H35D H 0.7408 0.1413 0.5093 0.213 Uiso 0.47(2) 1 calc PR A 2
H35E H 0.8523 0.2597 0.5593 0.213 Uiso 0.47(2) 1 calc PR A 2
H35F H 0.8716 0.1625 0.4989 0.213 Uiso 0.47(2) 1 calc PR A 2
C36' C 0.730(2) 0.360(2) 0.3966(18) 0.123(7) Uani 0.47(2) 1 d PDU A 2
H36D H 0.7095 0.3834 0.3305 0.184 Uiso 0.47(2) 1 calc PR A 2
H36E H 0.7818 0.4286 0.4442 0.184 Uiso 0.47(2) 1 calc PR A 2
H36F H 0.6572 0.3149 0.4238 0.184 Uiso 0.47(2) 1 calc PR A 2
Eu1 Eu 0.803405(19) 0.054255(18) 0.197676(15) 0.05089(8) Uani 1 1 d . . .
N1 N 1.0083(3) 0.1160(3) 0.2608(2) 0.0541(8) Uani 1 1 d . . .
N2 N 0.8294(3) -0.0756(3) 0.3310(2) 0.0572(8) Uani 1 1 d . . .
N3 N 0.8131(3) 0.1131(3) 0.0280(2) 0.0540(8) Uani 1 1 d . . .
N4 N 0.7688(3) -0.1161(3) 0.0708(3) 0.0542(8) Uani 1 1 d . . .
N5 N 0.7260(3) 0.1531(3) 0.2816(2) 0.0568(8) Uani 1 1 d . A .
Si1 Si 0.57467(12) 0.09579(12) 0.23543(10) 0.0667(3) Uani 1 1 d . . .
Si2 Si 0.80898(13) 0.26635(12) 0.37931(10) 0.0691(3) Uani 1 1 d D . .

loop_
_atom_site_aniso_label
_atom_site_aniso_U_11
_atom_site_aniso_U_22
_atom_site_aniso_U_33
_atom_site_aniso_U_23
_atom_site_aniso_U_13
_atom_site_aniso_U_12
C1 0.068(3) 0.063(3) 0.049(2) 0.0039(19) 0.004(2) 0.038(2)
C2 0.080(3) 0.093(3) 0.046(2) 0.005(2) 0.010(2) 0.056(3)
C3 0.058(3) 0.074(3) 0.052(2) -0.002(2) 0.014(2) 0.034(2)
C4 0.068(3) 0.116(5) 0.082(3) -0.005(3) 0.014(3) 0.044(3)
C5 0.067(3) 0.094(4) 0.110(4) -0.002(4) 0.033(3) 0.019(3)
C6 0.083(4) 0.069(3) 0.103(4) 0.015(3) 0.042(3) 0.030(3)
C7 0.074(3) 0.068(3) 0.074(3) 0.012(2) 0.027(2) 0.040(3)
C8 0.063(3) 0.058(3) 0.054(2) 0.0024(19) 0.018(2) 0.033(2)
C9 0.087(3) 0.062(3) 0.045(2) 0.0045(18) 0.005(2) 0.044(3)
C10 0.088(3) 0.054(3) 0.046(2) 0.0108(18) 0.013(2) 0.025(2)
C11 0.083(4) 0.072(3) 0.086(3) 0.019(3) 0.012(3) 0.028(3)
C12 0.095(4) 0.089(4) 0.113(5) 0.024(4) 0.031(3) 0.020(4)
C13 0.142(6) 0.073(4) 0.104(5) 0.022(3) 0.052(4) 0.010(4)
C14 0.169(7) 0.058(3) 0.102(4) 0.027(3) 0.057(5) 0.037(4)
C15 0.122(4) 0.065(3) 0.075(3) 0.018(2) 0.031(3) 0.043(3)
C16 0.060(2) 0.048(2) 0.057(2) 0.0067(17) 0.0222(19) 0.0236(19)
C17 0.103(4) 0.075(3) 0.054(2) 0.006(2) 0.032(2) 0.043(3)
C18 0.079(3) 0.060(3) 0.060(2) 0.018(2) 0.030(2) 0.033(2)
C19 0.065(3) 0.057(2) 0.052(2) 0.0144(18) 0.0188(19) 0.033(2)
C20 0.128(4) 0.068(3) 0.065(3) 0.013(2) 0.023(3) 0.059(3)
C21 0.161(6) 0.073(3) 0.094(4) 0.021(3) 0.026(4) 0.073(4)
C22 0.153(6) 0.084(4) 0.090(4) 0.040(3) 0.039(4) 0.065(4)
C23 0.136(5) 0.096(4) 0.064(3) 0.034(3) 0.047(3) 0.057(4)
C24 0.059(2) 0.052(2) 0.057(2) -0.0051(18) 0.0148(19) 0.025(2)
C25 0.076(3) 0.044(2) 0.058(2) -0.0001(18) 0.008(2) 0.025(2)
C26 0.089(4) 0.064(3) 0.105(4) 0.009(3) 0.013(3) 0.044(3)
C27 0.145(6) 0.079(4) 0.139(5) 0.015(4) 0.016(5) 0.074(4)
C28 0.180(7) 0.059(4) 0.102(4) 0.009(3) 0.034(5) 0.059(5)
C29 0.124(5) 0.060(3) 0.101(4) 0.011(3) 0.040(4) 0.011(3)
C30 0.083(4) 0.064(3) 0.091(4) 0.006(3) 0.009(3) 0.019(3)
C31 0.059(3) 0.097(4) 0.070(3) 0.003(3) 0.006(2) 0.031(3)
C32 0.084(4) 0.111(4) 0.096(4) 0.016(3) 0.032(3) 0.050(3)
C33 0.080(3) 0.115(4) 0.103(4) 0.038(3) 0.025(3) 0.060(3)
C34 0.115(12) 0.100(11) 0.101(10) 0.003(8) 0.019(10) 0.012(9)
C35 0.161(17) 0.119(12) 0.081(8) -0.014(7) -0.032(9) 0.090(14)
C36 0.117(9) 0.185(16) 0.151(17) -0.081(14) 0.011(13) 0.080(10)
C34' 0.087(10) 0.119(13) 0.125(15) -0.044(10) 0.027(10) 0.028(8)
C35' 0.20(2) 0.136(12) 0.061(8) 0.000(8) -0.023(12) 0.070(17)
C36' 0.139(10) 0.129(13) 0.120(15) -0.061(12) -0.008(12) 0.091(10)
Eu1 0.06146(13) 0.05152(12) 0.04532(11) 0.00384(8) 0.00695(8) 0.03131(10)
N1 0.059(2) 0.058(2) 0.0521(18) 0.0096(15) 0.0101(15) 0.0313(17)
N2 0.076(2) 0.053(2) 0.0468(18) 0.0091(14) 0.0158(17) 0.0310(18)
N3 0.066(2) 0.0487(18) 0.0533(18) 0.0019(14) 0.0094(15) 0.0314(16)
N4 0.0545(19) 0.0440(18) 0.064(2) -0.0010(15) 0.0077(16) 0.0230(15)
N5 0.062(2) 0.064(2) 0.0541(18) 0.0039(15) 0.0177(16) 0.0354(18)
Si1 0.0655(8) 0.0794(9) 0.0682(7) 0.0141(6) 0.0153(6) 0.0427(7)
Si2 0.0854(9) 0.0706(8) 0.0608(7) -0.0045(6) 0.0125(6) 0.0446(7)

loop_
_atom_type_symbol
_atom_type_description
_atom_type_scat_dispersion_real
_atom_type_scat_dispersion_imag
_atom_type_scat_source
C C 0.0033 0.0016 'International Tables Vol C Tables 4.2.6.8 and 6.1.1.4'
H H 0.0000 0.0000 'International Tables Vol C Tables 4.2.6.8 and 6.1.1.4'
Eu Eu -0.1578 3.6682 'International Tables Vol C Tables 4.2.6.8 and 6.1.1.4'
N N 0.0061 0.0033 'International Tables Vol C Tables 4.2.6.8 and 6.1.1.4'
Si Si 0.0817 0.0704 'International Tables Vol C Tables 4.2.6.8 and 6.1.1.4'

loop_
_geom_angle_atom_site_label_1
_geom_angle_atom_site_label_2
_geom_angle_atom_site_label_3
_geom_angle
C2 C1 N1 112.2(4)
C2 C1 C9 128.1(4)
N1 C1 C9 119.7(4)
C1 C2 C3 106.6(4)
C1 C2 H2 126.7
C3 C2 H2 126.7
C4 C3 C2 135.3(5)
C4 C3 C8 118.9(4)
C2 C3 C8 105.8(4)
C5 C4 C3 118.6(5)
C5 C4 H4 120.7
C3 C4 H4 120.7
C4 C5 C6 122.3(5)
C4 C5 H5 118.9
C6 C5 H5 118.9
C7 C6 C5 121.0(5)
C7 C6 H6 119.5
C5 C6 H6 119.5
C6 C7 C8 118.5(5)
C6 C7 H7 120.7
C8 C7 H7 120.7
N1 C8 C7 129.0(4)
N1 C8 C3 110.2(4)
C7 C8 C3 120.8(4)
N2 C9 C1 121.5(4)
N2 C9 H9 119.2
C1 C9 H9 119.2
C11 C10 C15 119.9(5)
C11 C10 N2 117.9(4)
C15 C10 N2 122.1(5)
C12 C11 C10 120.8(5)
C12 C11 H11 119.6
C10 C11 H11 119.6
C13 C12 C11 119.7(6)
C13 C12 H12 120.1
C11 C12 H12 120.1
C12 C13 C14 120.3(6)
C12 C13 H13 119.9
C14 C13 H13 119.9
C13 C14 C15 121.6(6)
C13 C14 H14 119.2
C15 C14 H14 119.2
C10 C15 C14 117.7(6)
C10 C15 H15 121.1
C14 C15 H15 121.1
C17 C16 N3 112.5(4)
C17 C16 C24 126.7(4)
N3 C16 C24 120.7(3)
C16 C17 C18 106.8(4)
C16 C17 H17 126.6
C18 C17 H17 126.6
C23 C18 C19 119.6(4)
C23 C18 C17 135.0(4)
C19 C18 C17 105.4(4)
C20 C19 N3 129.3(4)
C20 C19 C18 119.6(4)
N3 C19 C18 111.0(3)
C21 C20 C19 119.2(4)
C21 C20 H20 120.4
C19 C20 H20 120.4
C20 C21 C22 121.8(5)
C20 C21 H21 119.1
C22 C21 H21 119.1
C23 C22 C21 120.2(5)
C23 C22 H22 119.9
C21 C22 H22 119.9
C22 C23 C18 119.5(5)
C22 C23 H23 120.3
C18 C23 H23 120.3
N4 C24 C16 121.5(3)
N4 C24 H24 119.3
C16 C24 H24 119.3
C30 C25 C26 120.3(4)
C30 C25 N4 119.8(4)
C26 C25 N4 119.9(4)
C25 C26 C27 119.4(5)
C25 C26 H26 120.3
C27 C26 H26 120.3
C28 C27 C26 121.2(6)
C28 C27 H27 119.4
C26 C27 H27 119.4
C27 C28 C29 120.8(6)
C27 C28 H28 119.6
C29 C28 H28 119.6
C28 C29 C30 119.8(6)
C28 C29 H29 120.1
C30 C29 H29 120.1
C25 C30 C29 118.4(5)
C25 C30 H30 120.8
C29 C30 H30 120.8
Si1 C31 H31A 109.5
Si1 C31 H31B 109.5
H31A C31 H31B 109.5
Si1 C31 H31C 109.5
H31A C31 H31C 109.5
H31B C31 H31C 109.5
Si1 C32 H32A 109.5
Si1 C32 H32B 109.5
H32A C32 H32B 109.5
Si1 C32 H32C 109.5
H32A C32 H32C 109.5
H32B C32 H32C 109.5
Si1 C33 H33A 109.5
Si1 C33 H33B 109.5
H33A C33 H33B 109.5
Si1 C33 H33C 109.5
H33A C33 H33C 109.5
H33B C33 H33C 109.5
Si2 C34 H34A 109.5
Si2 C34 H34B 109.5
Si2 C34 H34C 109.5
Si2 C35 H35A 109.5
Si2 C35 H35B 109.5
Si2 C35 H35C 109.5
Si2 C36 H36A 109.5
Si2 C36 H36B 109.5
Si2 C36 H36C 109.5
Si2 C34' H34D 109.5
Si2 C34' H34E 109.5
H34D C34' H34E 109.5
Si2 C34' H34F 109.5
H34D C34' H34F 109.5
H34E C34' H34F 109.5
Si2 C35' H35D 109.5
Si2 C35' H35E 109.5
H35D C35' H35E 109.5
Si2 C35' H35F 109.5
H35D C35' H35F 109.5
H35E C35' H35F 109.5
Si2 C36' H36D 109.5
Si2 C36' H36E 109.5
H36D C36' H36E 109.5
Si2 C36' H36F 109.5
H36D C36' H36F 109.5
H36E C36' H36F 109.5
N5 Eu1 N1 113.03(11)
N5 Eu1 N3 107.59(11)
N1 Eu1 N3 100.43(11)
N5 Eu1 N4 148.59(11)
N1 Eu1 N4 97.92(10)
N3 Eu1 N4 70.09(10)
N5 Eu1 N2 102.36(11)
N1 Eu1 N2 69.35(11)
N3 Eu1 N2 149.95(11)
N4 Eu1 N2 83.08(10)
C8 N1 C1 105.2(3)
C8 N1 Eu1 138.1(3)
C1 N1 Eu1 116.7(3)
C9 N2 C10 122.0(4)
C9 N2 Eu1 112.6(3)
C10 N2 Eu1 125.2(3)
C16 N3 C19 104.4(3)
C16 N3 Eu1 114.7(2)
C19 N3 Eu1 140.9(2)
C24 N4 C25 117.9(3)
C24 N4 Eu1 111.8(2)
C25 N4 Eu1 128.9(2)
Si1 N5 Si2 126.71(19)
Si1 N5 Eu1 109.50(16)
Si2 N5 Eu1 123.76(17)
N5 Si1 C32 114.2(2)
N5 Si1 C33 113.4(2)
C32 Si1 C33 109.1(2)
N5 Si1 C31 106.81(18)
C32 Si1 C31 106.5(2)
C33 Si1 C31 106.3(2)
N5 Si2 C34' 111.7(9)
N5 Si2 C35' 107.5(7)
C34' Si2 C35' 111.5(7)
N5 Si2 C36 118.8(7)
C34' Si2 C36 120.9(12)
C35' Si2 C36 81.0(8)
N5 Si2 C34 110.7(8)
C34' Si2 C34 24.3(8)
C35' Si2 C34 131.0(9)
C36 Si2 C34 105.4(8)
N5 Si2 C35 111.9(6)
C34' Si2 C35 81.8(8)
C35' Si2 C35 31.3(7)
C36 Si2 C35 104.7(7)
C34 Si2 C35 104.2(7)
N5 Si2 C36' 110.4(7)
C34' Si2 C36' 107.7(8)
C35' Si2 C36' 108.0(7)
C36 Si2 C36' 27.1(8)
C34 Si2 C36' 86.2(10)
C35 Si2 C36' 128.8(7)

loop_
_geom_bond_atom_site_label_1
_geom_bond_atom_site_label_2
_geom_bond_distance
C1 C2 1.367(6)
C1 N1 1.375(5)
C1 C9 1.415(6)
C2 C3 1.405(6)
C2 H2 0.9300
C3 C4 1.405(6)
C3 C8 1.417(5)
C4 C5 1.369(7)
C4 H4 0.9300
C5 C6 1.380(7)
C5 H5 0.9300
C6 C7 1.366(6)
C6 H6 0.9300
C7 C8 1.402(6)
C7 H7 0.9300
C8 N1 1.373(5)
C9 N2 1.288(5)
C9 H9 0.9300
C10 C11 1.380(7)
C10 C15 1.390(6)
C10 N2 1.429(5)
C11 C12 1.383(7)
C11 H11 0.9300
C12 C13 1.357(8)
C12 H12 0.9300
C13 C14 1.362(9)
C13 H13 0.9300
C14 C15 1.401(7)
C14 H14 0.9300
C15 H15 0.9300
C16 C17 1.363(5)
C16 N3 1.376(4)
C16 C24 1.426(5)
C17 C18 1.412(6)
C17 H17 0.9300
C18 C23 1.404(6)
C18 C19 1.405(5)
C19 C20 1.377(5)
C19 N3 1.382(5)
C20 C21 1.352(6)
C20 H20 0.9300
C21 C22 1.393(7)
C21 H21 0.9300
C22 C23 1.340(7)
C22 H22 0.9300
C23 H23 0.9300
C24 N4 1.292(5)
C24 H24 0.9300
C25 C30 1.371(6)
C25 C26 1.373(6)
C25 N4 1.431(5)
C26 C27 1.377(7)
C26 H26 0.9300
C27 C28 1.328(9)
C27 H27 0.9300
C28 C29 1.356(9)
C28 H28 0.9300
C29 C30 1.413(7)
C29 H29 0.9300
C30 H30 0.9300
C31 Si1 1.886(5)
C31 H31A 0.9600
C31 H31B 0.9600
C31 H31C 0.9600
C32 Si1 1.875(5)
C32 H32A 0.9600
C32 H32B 0.9600
C32 H32C 0.9600
C33 Si1 1.875(5)
C33 H33A 0.9600
C33 H33B 0.9600
C33 H33C 0.9600
C34 Si2 1.865(11)
C34 H34A 0.9600
C34 H34B 0.9600
C34 H34C 0.9600
C35 Si2 1.870(10)
C35 H35A 0.9600
C35 H35B 0.9600
C35 H35C 0.9600
C36 Si2 1.861(10)
C36 H36A 0.9600
C36 H36B 0.9600
C36 H36C 0.9600
C34' Si2 1.842(12)
C34' H34D 0.9600
C34' H34E 0.9600
C34' H34F 0.9600
C35' Si2 1.846(11)
C35' H35D 0.9600
C35' H35E 0.9600
C35' H35F 0.9600
C36' Si2 1.882(11)
C36' H36D 0.9600
C36' H36E 0.9600
C36' H36F 0.9600
Eu1 N5 2.236(3)
Eu1 N1 2.341(3)
Eu1 N3 2.363(3)
Eu1 N4 2.517(3)
Eu1 N2 2.525(3)
N5 Si1 1.711(3)
N5 Si2 1.719(3)

loop_
_geom_torsion_atom_site_label_1
_geom_torsion_atom_site_label_2
_geom_torsion_atom_site_label_3
_geom_torsion_atom_site_label_4
_geom_torsion
N1 C1 C2 C3 -0.1(5)
C9 C1 C2 C3 179.9(4)
C1 C2 C3 C4 -178.3(5)
C1 C2 C3 C8 -0.5(4)
C2 C3 C4 C5 177.9(5)
C8 C3 C4 C5 0.3(7)
C3 C4 C5 C6 -0.1(8)
C4 C5 C6 C7 0.0(8)
C5 C6 C7 C8 -0.1(7)
C6 C7 C8 N1 -179.3(4)
C6 C7 C8 C3 0.3(6)
C4 C3 C8 N1 179.2(4)
C2 C3 C8 N1 1.0(4)
C4 C3 C8 C7 -0.4(6)
C2 C3 C8 C7 -178.6(4)
C2 C1 C9 N2 175.8(4)
N1 C1 C9 N2 -4.2(6)
C15 C10 C11 C12 1.0(7)
N2 C10 C11 C12 177.7(4)
C10 C11 C12 C13 -0.6(9)
C11 C12 C13 C14 0.1(10)
C12 C13 C14 C15 0.1(10)
C11 C10 C15 C14 -0.8(7)
N2 C10 C15 C14 -177.3(4)
C13 C14 C15 C10 0.2(9)
N3 C16 C17 C18 -0.2(5)
C24 C16 C17 C18 175.0(4)
C16 C17 C18 C23 -178.0(6)
C16 C17 C18 C19 0.8(5)
C23 C18 C19 C20 -1.3(7)
C17 C18 C19 C20 179.6(4)
C23 C18 C19 N3 177.9(4)
C17 C18 C19 N3 -1.1(5)
N3 C19 C20 C21 -179.4(5)
C18 C19 C20 C21 -0.3(8)
C19 C20 C21 C22 1.6(9)
C20 C21 C22 C23 -1.2(10)
C21 C22 C23 C18 -0.4(10)
C19 C18 C23 C22 1.7(8)
C17 C18 C23 C22 -179.6(6)
C17 C16 C24 N4 -169.7(4)
N3 C16 C24 N4 5.2(6)
C30 C25 C26 C27 1.2(8)
N4 C25 C26 C27 179.9(5)
C25 C26 C27 C28 0.9(9)
C26 C27 C28 C29 -2.6(10)
C27 C28 C29 C30 2.3(10)
C26 C25 C30 C29 -1.5(7)
N4 C25 C30 C29 179.8(4)
C28 C29 C30 C25 -0.2(8)
C7 C8 N1 C1 178.5(4)
C3 C8 N1 C1 -1.1(4)
C7 C8 N1 Eu1 -2.4(6)
C3 C8 N1 Eu1 178.0(3)
C2 C1 N1 C8 0.7(4)
C9 C1 N1 C8 -179.3(3)
C2 C1 N1 Eu1 -178.6(3)
C9 C1 N1 Eu1 1.4(5)
N5 Eu1 N1 C8 -83.4(4)
N3 Eu1 N1 C8 30.9(4)
N4 Eu1 N1 C8 102.0(4)
N2 Eu1 N1 C8 -178.5(4)
N5 Eu1 N1 C1 95.6(3)
N3 Eu1 N1 C1 -150.1(3)
N4 Eu1 N1 C1 -79.0(3)
N2 Eu1 N1 C1 0.5(2)
C1 C9 N2 C10 179.6(4)
C1 C9 N2 Eu1 4.4(5)
C11 C10 N2 C9 147.2(4)
C15 C10 N2 C9 -36.2(6)
C11 C10 N2 Eu1 -38.2(5)
C15 C10 N2 Eu1 138.4(4)
N5 Eu1 N2 C9 -112.7(3)
N1 Eu1 N2 C9 -2.5(3)
N3 Eu1 N2 C9 72.1(3)
N4 Eu1 N2 C9 98.7(3)
N5 Eu1 N2 C10 72.2(3)
N1 Eu1 N2 C10 -177.6(3)
N3 Eu1 N2 C10 -103.0(3)
N4 Eu1 N2 C10 -76.4(3)
C17 C16 N3 C19 -0.5(5)
C24 C16 N3 C19 -176.0(4)
C17 C16 N3 Eu1 -179.7(3)
C24 C16 N3 Eu1 4.8(5)
C20 C19 N3 C16 -179.8(5)
C18 C19 N3 C16 1.0(5)
C20 C19 N3 Eu1 -0.9(8)
C18 C19 N3 Eu1 179.9(3)
N5 Eu1 N3 C16 -154.0(3)
N1 Eu1 N3 C16 87.6(3)
N4 Eu1 N3 C16 -7.2(3)
N2 Eu1 N3 C16 21.0(4)
N5 Eu1 N3 C19 27.1(4)
N1 Eu1 N3 C19 -91.3(4)
N4 Eu1 N3 C19 174.0(4)
N2 Eu1 N3 C19 -157.9(4)
C16 C24 N4 C25 -179.3(4)
C16 C24 N4 Eu1 -11.3(5)
C30 C25 N4 C24 -104.7(5)
C26 C25 N4 C24 76.7(5)
C30 C25 N4 Eu1 89.7(4)
C26 C25 N4 Eu1 -89.0(5)
N5 Eu1 N4 C24 101.0(3)
N1 Eu1 N4 C24 -88.6(3)
N3 Eu1 N4 C24 9.6(3)
N2 Eu1 N4 C24 -156.6(3)
N5 Eu1 N4 C25 -92.7(4)
N1 Eu1 N4 C25 77.7(3)
N3 Eu1 N4 C25 176.0(4)
N2 Eu1 N4 C25 9.8(3)
N1 Eu1 N5 Si1 -176.32(14)
N3 Eu1 N5 Si1 73.73(18)
N4 Eu1 N5 Si1 -6.7(3)
N2 Eu1 N5 Si1 -103.73(17)
N1 Eu1 N5 Si2 2.2(2)
N3 Eu1 N5 Si2 -107.8(2)
N4 Eu1 N5 Si2 171.77(16)
N2 Eu1 N5 Si2 74.7(2)
Si2 N5 Si1 C32 -55.0(3)
Eu1 N5 Si1 C32 123.4(2)
Si2 N5 Si1 C33 70.8(3)
Eu1 N5 Si1 C33 -110.8(2)
Si2 N5 Si1 C31 -172.5(2)
Eu1 N5 Si1 C31 6.0(2)
Si1 N5 Si2 C34' -141.6(9)
Eu1 N5 Si2 C34' 40.2(10)
Si1 N5 Si2 C35' 95.8(11)
Eu1 N5 Si2 C35' -82.4(11)
Si1 N5 Si2 C36 6.6(11)
Eu1 N5 Si2 C36 -171.6(10)
Si1 N5 Si2 C34 -115.5(9)
Eu1 N5 Si2 C34 66.3(9)
Si1 N5 Si2 C35 128.7(9)
Eu1 N5 Si2 C35 -49.5(9)
Si1 N5 Si2 C36' -21.8(10)
Eu1 N5 Si2 C36' 160.0(10)
